data_1504423
loop_
_publ_author_name
'Wang, Baoli'
'Cui, Dongmei'
'Lv, Kui'

_publ_section_title
;
 Highly 3,4-Selective Living Polymerization of Isoprene with Rare Earth
 Metal Fluorenyl N-Heterocyclic Carbene Precursors
;
_journal_issue 6
_journal_name_full Macromolecules
_journal_page_first 1983
_journal_paper_doi 10.1021/ma702505n
_journal_volume 41
_journal_year 2008
_chemical_formula_sum 'C38.5 H51 N2 Sc Si2'
_chemical_formula_weight 642.95
_chemical_name_systematic
; 
 ? 
;
_space_group_IT_number 15
_symmetry_space_group_name_Hall '-C 2yc'
_symmetry_space_group_name_H-M 'C 1 2/c 1'
_atom_sites_solution_hydrogens geom
_atom_sites_solution_primary direct
_atom_sites_solution_secondary difmap
_audit_creation_method SHELXL-97
_cell_angle_alpha 90.00
_cell_angle_beta 117.000(2)
_cell_angle_gamma 90.00
_cell_formula_units_Z 8
_cell_length_a 37.871(4)
_cell_length_b 11.0322(11)
_cell_length_c 20.2313(18)
_cell_measurement_temperature 187(2)
_cell_volume 7531.4(13)
_computing_structure_refinement 'SHELXL-97 (Sheldrick, 1997)'
_computing_structure_solution 'SHELXS-97 (Sheldrick, 1990)'
_diffrn_ambient_temperature 187(2)
_diffrn_measured_fraction_theta_full 0.997
_diffrn_measured_fraction_theta_max 0.997
_diffrn_radiation_monochromator graphite
_diffrn_radiation_source 'fine-focus sealed tube'
_diffrn_radiation_type MoK\a
_diffrn_radiation_wavelength 0.71073
_diffrn_reflns_av_R_equivalents 0.0884
_diffrn_reflns_av_sigmaI/netI 0.1186
_diffrn_reflns_limit_h_max 46
_diffrn_reflns_limit_h_min -34
_diffrn_reflns_limit_k_max 13
_diffrn_reflns_limit_k_min -13
_diffrn_reflns_limit_l_max 19
_diffrn_reflns_limit_l_min -24
_diffrn_reflns_number 20677
_diffrn_reflns_theta_full 26.02
_diffrn_reflns_theta_max 26.02
_diffrn_reflns_theta_min 1.94
_exptl_absorpt_coefficient_mu 0.286
_exptl_absorpt_correction_T_max 0.9892
_exptl_absorpt_correction_T_min 0.9188
_exptl_crystal_density_diffrn 1.134
_exptl_crystal_density_method 'not measured'
_exptl_crystal_F_000 2760
_exptl_crystal_size_max 0.30
_exptl_crystal_size_mid 0.10
_exptl_crystal_size_min 0.04
_refine_diff_density_max 0.304
_refine_diff_density_min -0.244
_refine_diff_density_rms 0.056
_refine_ls_extinction_method none
_refine_ls_goodness_of_fit_ref 0.986
_refine_ls_hydrogen_treatment mixed
_refine_ls_matrix_type full
_refine_ls_number_parameters 438
_refine_ls_number_reflns 7392
_refine_ls_number_restraints 60
_refine_ls_restrained_S_all 0.990
_refine_ls_R_factor_all 0.1474
_refine_ls_R_factor_gt 0.0736
_refine_ls_shift/su_max 0.000
_refine_ls_shift/su_mean 0.000
_refine_ls_structure_factor_coef Fsqd
_refine_ls_weighting_details 'calc w=1/[\s^2^(Fo^2^)+(0.0573P)^2^+0.0000P] where P=(Fo^2^+2Fc^2^)/3'
_refine_ls_weighting_scheme calc
_refine_ls_wR_factor_gt 0.1309
_refine_ls_wR_factor_ref 0.1583
_reflns_number_gt 3919
_reflns_number_total 7392
_reflns_threshold_expression >2sigma(I)
_cod_data_source_file ma702505n-file004.cif
_cod_data_source_block r253m
_cod_original_cell_volume 7531.4(12)
_cod_original_formula_sum 'C38.50 H51 N2 Sc Si2'
_cod_database_code 1504423

loop_
_symmetry_equiv_pos_as_xyz
'x, y, z'
'-x, y, -z+1/2'
'x+1/2, y+1/2, z'
'-x+1/2, y+1/2, -z+1/2'
'-x, -y, -z'
'x, -y, z-1/2'
'-x+1/2, -y+1/2, -z'
'x+1/2, -y+1/2, z-1/2'

loop_
_atom_site_label
_atom_site_type_symbol
_atom_site_fract_x
_atom_site_fract_y
_atom_site_fract_z
_atom_site_U_iso_or_equiv
_atom_site_adp_type
_atom_site_occupancy
_atom_site_symmetry_multiplicity
_atom_site_calc_flag
_atom_site_refinement_flags
_atom_site_disorder_assembly
_atom_site_disorder_group
Sc Sc 0.15787(2) 0.76870(7) 0.08805(4) 0.0337(2) Uani 1 1 d . . .
Si2 Si 0.10235(4) 0.59685(11) -0.08551(6) 0.0509(4) Uani 1 1 d . . .
Si1 Si 0.18061(4) 1.06846(12) 0.01985(7) 0.0543(4) Uani 1 1 d . . .
N2 N 0.08872(9) 0.8911(3) 0.13541(17) 0.0411(8) Uani 1 1 d . . .
C1 C 0.20960(10) 0.7602(4) 0.22093(19) 0.0364(9) Uani 1 1 d . . .
N1 N 0.14734(10) 0.9580(3) 0.20238(16) 0.0414(8) Uani 1 1 d . . .
C3 C 0.16399(11) 0.6062(4) 0.2426(2) 0.0432(10) Uani 1 1 d . . .
H3 H 0.1593 0.6544 0.2767 0.052 Uiso 1 1 calc R . .
C2 C 0.18838(10) 0.6503(3) 0.21114(19) 0.0342(9) Uani 1 1 d . . .
C13 C 0.23139(10) 0.7488(4) 0.17932(19) 0.0364(9) Uani 1 1 d . . .
C8 C 0.22050(11) 0.6379(4) 0.1380(2) 0.0391(10) Uani 1 1 d . . .
C14 C 0.21347(11) 0.8635(4) 0.2722(2) 0.0443(11) Uani 1 1 d . . .
H14A H 0.2418 0.8857 0.2998 0.053 Uiso 1 1 calc R . .
H14B H 0.2047 0.8353 0.3089 0.053 Uiso 1 1 calc R . .
C16 C 0.12662(12) 0.8824(3) 0.1442(2) 0.0373(9) Uani 1 1 d . . .
C5 C 0.15327(12) 0.4206(4) 0.1718(2) 0.0526(12) Uani 1 1 d . . .
H5 H 0.1414 0.3427 0.1596 0.063 Uiso 1 1 calc R . .
C7 C 0.19382(11) 0.5754(4) 0.1585(2) 0.0393(10) Uani 1 1 d . . .
C9 C 0.23780(12) 0.6065(4) 0.0913(2) 0.0489(11) Uani 1 1 d . . .
H9 H 0.2303 0.5339 0.0630 0.059 Uiso 1 1 calc R . .
C20 C 0.03754(12) 0.8867(4) 0.0066(2) 0.0487(11) Uani 1 1 d . . .
C19 C 0.05420(11) 0.8331(4) 0.0770(2) 0.0438(11) Uani 1 1 d . . .
C24 C 0.03904(13) 0.7289(4) 0.0927(3) 0.0543(12) Uani 1 1 d . . .
C4 C 0.14744(12) 0.4939(4) 0.2231(2) 0.0523(12) Uani 1 1 d . . .
H4 H 0.1315 0.4642 0.2448 0.063 Uiso 1 1 calc R . .
C17 C 0.08660(15) 0.9696(4) 0.1863(2) 0.0588(13) Uani 1 1 d . . .
H17 H 0.0634 0.9906 0.1904 0.071 Uiso 1 1 calc R . .
C11 C 0.27625(12) 0.7899(5) 0.1287(2) 0.0562(13) Uani 1 1 d . . .
H11 H 0.2957 0.8406 0.1253 0.067 Uiso 1 1 calc R . .
C6 C 0.17561(12) 0.4602(4) 0.1399(2) 0.0455(11) Uani 1 1 d . . .
H6 H 0.1791 0.4107 0.1049 0.055 Uiso 1 1 calc R . .
C25 C 0.05459(13) 0.9988(4) -0.0087(2) 0.0615(13) Uani 1 1 d . . .
H25A H 0.0625 1.0547 0.0333 0.092 Uiso 1 1 calc R . .
H25B H 0.0346 1.0377 -0.0537 0.092 Uiso 1 1 calc R . .
H25C H 0.0778 0.9776 -0.0157 0.092 Uiso 1 1 calc R . .
C18 C 0.12314(15) 1.0106(4) 0.2288(2) 0.0561(13) Uani 1 1 d . . .
H18 H 0.1310 1.0654 0.2693 0.067 Uiso 1 1 calc R . .
C21 C 0.00483(13) 0.8290(5) -0.0486(3) 0.0635(14) Uani 1 1 d . . .
H21 H -0.0067 0.8623 -0.0972 0.076 Uiso 1 1 calc R . .
C12 C 0.25993(11) 0.8249(4) 0.1733(2) 0.0488(11) Uani 1 1 d . . .
H12 H 0.2676 0.8990 0.2000 0.059 Uiso 1 1 calc R . .
C10 C 0.26552(13) 0.6820(5) 0.0875(2) 0.0580(13) Uani 1 1 d . . .
H10 H 0.2775 0.6613 0.0568 0.070 Uiso 1 1 calc R . .
C15 C 0.18986(12) 0.9765(4) 0.2339(2) 0.0503(12) Uani 1 1 d . . .
H15A H 0.1976 1.0436 0.2703 0.060 Uiso 1 1 calc R . .
H15B H 0.1966 1.0008 0.1939 0.060 Uiso 1 1 calc R . .
C23 C 0.00557(14) 0.6785(4) 0.0342(3) 0.0710(15) Uani 1 1 d . . .
H23 H -0.0059 0.6081 0.0435 0.085 Uiso 1 1 calc R . .
C22 C -0.01133(14) 0.7265(5) -0.0359(3) 0.0734(15) Uani 1 1 d . . .
C27 C 0.05709(14) 0.6722(4) 0.1682(3) 0.0737(15) Uani 1 1 d . . .
H27A H 0.0802 0.6240 0.1749 0.110 Uiso 1 1 calc R . .
H27B H 0.0375 0.6197 0.1730 0.110 Uiso 1 1 calc R . .
H27C H 0.0653 0.7359 0.2060 0.110 Uiso 1 1 calc R . .
C26 C -0.04773(15) 0.6680(5) -0.0981(3) 0.109(2) Uani 1 1 d U . .
H26A H -0.0672 0.7309 -0.1255 0.163 Uiso 1 1 calc R . .
H26B H -0.0595 0.6105 -0.0768 0.163 Uiso 1 1 calc R . .
H26C H -0.0399 0.6251 -0.1318 0.163 Uiso 1 1 calc R . .
C28 C 0.16941(12) 0.9058(4) 0.0218(2) 0.0473(11) Uani 1 1 d . . .
H28A H 0.1914 0.8676 0.0155 0.057 Uiso 1 1 calc R . .
H28B H 0.1459 0.8960 -0.0271 0.057 Uiso 1 1 calc R . .
C29 C 0.10987(11) 0.6578(4) 0.0043(2) 0.0435(10) Uani 1 1 d . C .
H29A H 0.1084 0.5858 0.0322 0.052 Uiso 1 1 calc R . .
H29B H 0.0855 0.7047 -0.0074 0.052 Uiso 1 1 calc R . .
C31 C 0.17386(15) 1.1196(4) -0.0734(2) 0.0720(15) Uani 1 1 d . . .
H31A H 0.1920 1.0747 -0.0867 0.108 Uiso 1 1 calc R . .
H31B H 0.1795 1.2065 -0.0718 0.108 Uiso 1 1 calc R . .
H31C H 0.1465 1.1043 -0.1105 0.108 Uiso 1 1 calc R . .
C30 C 0.23259(16) 1.1120(5) 0.0859(3) 0.108(2) Uani 1 1 d . . .
H30A H 0.2365 1.1026 0.1370 0.162 Uiso 1 1 calc R . .
H30B H 0.2373 1.1966 0.0773 0.162 Uiso 1 1 calc R . .
H30C H 0.2512 1.0594 0.0780 0.162 Uiso 1 1 calc R . .
C32 C 0.14612(17) 1.1629(4) 0.0418(3) 0.0931(19) Uani 1 1 d . . .
H32A H 0.1186 1.1418 0.0077 0.140 Uiso 1 1 calc R . .
H32B H 0.1506 1.2489 0.0360 0.140 Uiso 1 1 calc R . .
H32C H 0.1511 1.1474 0.0929 0.140 Uiso 1 1 calc R . .
C36 C 1.0000 0.8154(11) 0.2500 0.124(4) Uani 1 2 d S . .
H36 H 1.0000 0.7292 0.2500 0.148 Uiso 1 2 calc SR A 1
C37 C 0.9693(3) 0.8784(9) 0.2022(5) 0.120(3) Uani 0.50 1 d P B 1
H37 H 0.9470 0.8356 0.1667 0.144 Uiso 0.50 1 calc PR B 1
C40 C 0.9693(3) 0.8784(9) 0.2022(5) 0.120(3) Uani 0.50 1 d P B 2
C41 C 0.9416(4) 0.8065(15) 0.1564(7) 0.122(5) Uani 0.50 1 d P B 2
H41A H 0.9497 0.7220 0.1694 0.182 Uiso 0.50 1 calc PR B 2
H41B H 0.9372 0.8224 0.1056 0.182 Uiso 0.50 1 calc PR B 2
H41C H 0.9170 0.8214 0.1599 0.182 Uiso 0.50 1 calc PR B 2
C39 C 1.0000 1.0729(13) 0.2500 0.198(10) Uani 1 2 d S . .
H39 H 1.0000 1.1591 0.2500 0.238 Uiso 1 2 calc SR . .
C38 C 0.9683(3) 0.9996(7) 0.2014(5) 0.147(4) Uani 1 1 d . . .
H38 H 0.9450 1.0385 0.1662 0.176 Uiso 1 1 calc R B 1
C33A C 0.0599(6) 0.480(2) -0.1256(11) 0.076(6) Uani 0.35(2) 1 d PU C 1
H33A H 0.0363 0.5133 -0.1238 0.114 Uiso 0.35(2) 1 calc PR C 1
H33B H 0.0680 0.4054 -0.0961 0.114 Uiso 0.35(2) 1 calc PR C 1
H33C H 0.0537 0.4620 -0.1771 0.114 Uiso 0.35(2) 1 calc PR C 1
C34A C 0.0945(8) 0.707(2) -0.1493(11) 0.071(7) Uani 0.35(2) 1 d PU C 1
H34A H 0.1161 0.7664 -0.1288 0.107 Uiso 0.35(2) 1 calc PR C 1
H34B H 0.0692 0.7475 -0.1617 0.107 Uiso 0.35(2) 1 calc PR C 1
H34C H 0.0937 0.6708 -0.1942 0.107 Uiso 0.35(2) 1 calc PR C 1
C35A C 0.1504(6) 0.4989(19) -0.0702(12) 0.052(5) Uani 0.35(2) 1 d PU C 1
H35A H 0.1455 0.4581 -0.1167 0.077 Uiso 0.35(2) 1 calc PR C 1
H35B H 0.1558 0.4383 -0.0314 0.077 Uiso 0.35(2) 1 calc PR C 1
H35C H 0.1733 0.5528 -0.0552 0.077 Uiso 0.35(2) 1 calc PR C 1
C33B C 0.0491(3) 0.5539(14) -0.1463(5) 0.075(4) Uani 0.65(2) 1 d PU C 2
H33D H 0.0323 0.6262 -0.1572 0.113 Uiso 0.65(2) 1 calc PR C 2
H33E H 0.0406 0.4942 -0.1205 0.113 Uiso 0.65(2) 1 calc PR C 2
H33F H 0.0466 0.5188 -0.1927 0.113 Uiso 0.65(2) 1 calc PR C 2
C34B C 0.1125(3) 0.7194(9) -0.1447(5) 0.048(2) Uani 0.65(2) 1 d PU C 2
H34D H 0.1048 0.6875 -0.1946 0.072 Uiso 0.65(2) 1 calc PR C 2
H34E H 0.1407 0.7398 -0.1210 0.072 Uiso 0.65(2) 1 calc PR C 2
H34F H 0.0969 0.7923 -0.1482 0.072 Uiso 0.65(2) 1 calc PR C 2
C35B C 0.1338(4) 0.4716(10) -0.0792(6) 0.063(3) Uani 0.65(2) 1 d PU C 2
H35D H 0.1286 0.4043 -0.0533 0.095 Uiso 0.65(2) 1 calc PR C 2
H35E H 0.1616 0.4965 -0.0517 0.095 Uiso 0.65(2) 1 calc PR C 2
H35F H 0.1285 0.4456 -0.1292 0.095 Uiso 0.65(2) 1 calc PR C 2

loop_
_atom_site_aniso_label
_atom_site_aniso_U_11
_atom_site_aniso_U_22
_atom_site_aniso_U_33
_atom_site_aniso_U_23
_atom_site_aniso_U_13
_atom_site_aniso_U_12
Sc 0.0288(4) 0.0450(5) 0.0282(4) -0.0049(4) 0.0138(3) -0.0006(4)
Si2 0.0497(8) 0.0558(8) 0.0413(7) -0.0146(6) 0.0156(6) -0.0011(6)
Si1 0.0639(9) 0.0585(9) 0.0440(7) -0.0041(6) 0.0275(7) -0.0159(7)
N2 0.039(2) 0.050(2) 0.0369(19) 0.0002(17) 0.0199(18) 0.0092(17)
C1 0.028(2) 0.049(3) 0.028(2) -0.0065(19) 0.0083(18) -0.0025(19)
N1 0.046(2) 0.045(2) 0.0313(18) -0.0062(16) 0.0158(18) 0.0011(17)
C3 0.038(2) 0.060(3) 0.038(2) 0.002(2) 0.023(2) -0.001(2)
C2 0.027(2) 0.047(3) 0.027(2) 0.0020(18) 0.0112(18) 0.0022(18)
C13 0.030(2) 0.049(3) 0.029(2) 0.0027(19) 0.0128(18) 0.0007(19)
C8 0.028(2) 0.056(3) 0.030(2) 0.004(2) 0.0109(19) 0.0080(19)
C14 0.036(2) 0.062(3) 0.036(2) -0.008(2) 0.018(2) -0.012(2)
C16 0.042(3) 0.038(2) 0.034(2) 0.0008(18) 0.020(2) -0.0015(19)
C5 0.042(3) 0.046(3) 0.059(3) 0.001(2) 0.013(2) -0.001(2)
C7 0.030(2) 0.052(3) 0.031(2) 0.0002(19) 0.0093(19) 0.0008(19)
C9 0.046(3) 0.067(3) 0.034(2) 0.003(2) 0.020(2) 0.019(2)
C20 0.037(3) 0.057(3) 0.052(3) -0.001(2) 0.021(2) 0.014(2)
C19 0.029(2) 0.055(3) 0.048(3) -0.004(2) 0.018(2) 0.009(2)
C24 0.040(3) 0.057(3) 0.071(3) 0.008(3) 0.029(3) 0.013(2)
C4 0.032(3) 0.070(3) 0.055(3) 0.015(2) 0.019(2) -0.001(2)
C17 0.061(3) 0.076(4) 0.043(3) 0.000(2) 0.028(3) 0.031(3)
C11 0.034(3) 0.085(4) 0.054(3) 0.011(3) 0.024(2) -0.003(2)
C6 0.038(3) 0.056(3) 0.039(2) 0.003(2) 0.015(2) 0.005(2)
C25 0.053(3) 0.077(4) 0.052(3) 0.013(3) 0.022(3) 0.012(3)
C18 0.070(3) 0.061(3) 0.038(3) -0.010(2) 0.024(3) 0.022(3)
C21 0.037(3) 0.081(4) 0.060(3) -0.002(3) 0.010(3) 0.016(3)
C12 0.032(2) 0.069(3) 0.042(3) 0.001(2) 0.013(2) -0.004(2)
C10 0.052(3) 0.087(4) 0.049(3) 0.016(3) 0.035(3) 0.020(3)
C15 0.057(3) 0.052(3) 0.040(3) -0.015(2) 0.020(2) -0.014(2)
C23 0.039(3) 0.062(3) 0.114(5) 0.006(3) 0.037(3) 0.004(3)
C22 0.036(3) 0.072(4) 0.090(4) -0.011(3) 0.009(3) 0.004(3)
C27 0.077(4) 0.069(4) 0.094(4) 0.026(3) 0.054(3) 0.015(3)
C26 0.059(3) 0.102(4) 0.123(4) -0.015(4) 0.003(3) -0.006(3)
C28 0.042(3) 0.061(3) 0.041(2) -0.003(2) 0.021(2) 0.000(2)
C29 0.036(2) 0.051(3) 0.042(2) -0.006(2) 0.016(2) 0.0059(19)
C31 0.099(4) 0.065(3) 0.066(3) 0.014(3) 0.050(3) 0.007(3)
C30 0.097(5) 0.105(5) 0.086(4) 0.021(4) 0.010(4) -0.051(4)
C32 0.163(6) 0.046(3) 0.117(5) -0.024(3) 0.105(5) -0.019(3)
C36 0.191(15) 0.098(10) 0.136(11) 0.000 0.122(11) 0.000
C37 0.171(10) 0.118(8) 0.113(7) 0.004(6) 0.101(7) 0.010(6)
C40 0.171(10) 0.118(8) 0.113(7) 0.004(6) 0.101(7) 0.010(6)
C41 0.112(12) 0.156(16) 0.079(9) 0.019(9) 0.027(9) -0.015(10)
C39 0.43(3) 0.086(10) 0.211(18) 0.000 0.26(2) 0.000
C38 0.277(12) 0.095(7) 0.153(8) 0.049(6) 0.173(9) 0.083(7)
C33A 0.076(9) 0.079(9) 0.071(8) -0.016(6) 0.031(6) -0.004(6)
C34A 0.074(9) 0.070(8) 0.064(8) 0.001(6) 0.027(7) 0.003(7)
C35A 0.054(8) 0.060(8) 0.051(7) -0.003(6) 0.033(6) 0.004(6)
C33B 0.073(6) 0.083(7) 0.061(5) -0.019(4) 0.022(4) -0.019(4)
C34B 0.056(5) 0.054(4) 0.038(4) -0.005(3) 0.024(4) 0.003(4)
C35B 0.066(6) 0.059(5) 0.062(5) -0.010(4) 0.028(5) 0.010(5)

loop_
_atom_type_symbol
_atom_type_description
_atom_type_scat_dispersion_real
_atom_type_scat_dispersion_imag
_atom_type_scat_source
C C 0.0033 0.0016 'International Tables Vol C Tables 4.2.6.8 and 6.1.1.4'
H H 0.0000 0.0000 'International Tables Vol C Tables 4.2.6.8 and 6.1.1.4'
N N 0.0061 0.0033 'International Tables Vol C Tables 4.2.6.8 and 6.1.1.4'
Si Si 0.0817 0.0704 'International Tables Vol C Tables 4.2.6.8 and 6.1.1.4'
Sc Sc 0.2519 0.3716 'International Tables Vol C Tables 4.2.6.8 and 6.1.1.4'

loop_
_geom_angle_atom_site_label_1
_geom_angle_atom_site_label_2
_geom_angle_atom_site_label_3
_geom_angle
_geom_angle_site_symmetry_1
_geom_angle_site_symmetry_3
C28 Sc C29 103.68(15) . .
C28 Sc C16 102.24(14) . .
C29 Sc C16 104.35(14) . .
C28 Sc C1 113.92(14) . .
C29 Sc C1 140.53(14) . .
C16 Sc C1 79.67(13) . .
C28 Sc C13 92.69(14) . .
C29 Sc C13 138.88(14) . .
C16 Sc C13 108.66(13) . .
C1 Sc C13 32.70(11) . .
C28 Sc C8 102.94(14) . .
C29 Sc C8 106.45(14) . .
C16 Sc C8 133.78(13) . .
C1 Sc C8 54.76(12) . .
C13 Sc C8 32.50(11) . .
C28 Sc C2 144.56(14) . .
C29 Sc C2 108.21(14) . .
C16 Sc C2 84.62(12) . .
C1 Sc C2 32.37(11) . .
C13 Sc C2 52.75(12) . .
C8 Sc C2 53.39(12) . .
C28 Sc C7 134.88(14) . .
C29 Sc C7 90.58(14) . .
C16 Sc C7 115.47(13) . .
C1 Sc C7 54.41(12) . .
C13 Sc C7 53.29(12) . .
C8 Sc C7 32.33(12) . .
C2 Sc C7 32.28(11) . .
C34A Si2 C35B 119.1(8) . .
C34A Si2 C29 112.7(8) . .
C35B Si2 C29 114.4(4) . .
C34A Si2 C33B 85.3(7) . .
C35B Si2 C33B 109.5(4) . .
C29 Si2 C33B 112.1(3) . .
C34A Si2 C33A 109.5(8) . .
C35B Si2 C33A 85.2(6) . .
C29 Si2 C33A 112.7(5) . .
C33B Si2 C33A 28.0(6) . .
C34A Si2 C34B 19.1(8) . .
C35B Si2 C34B 105.5(5) . .
C29 Si2 C34B 111.6(3) . .
C33B Si2 C34B 102.9(4) . .
C33A Si2 C34B 124.2(7) . .
C34A Si2 C35A 109.5(10) . .
C35B Si2 C35A 18.2(6) . .
C29 Si2 C35A 108.7(6) . .
C33B Si2 C35A 126.1(6) . .
C33A Si2 C35A 103.2(7) . .
C34B Si2 C35A 92.9(6) . .
C28 Si1 C31 112.7(2) . .
C28 Si1 C30 114.3(2) . .
C31 Si1 C30 105.1(2) . .
C28 Si1 C32 110.1(2) . .
C31 Si1 C32 106.3(2) . .
C30 Si1 C32 108.0(3) . .
C16 N2 C17 111.2(4) . .
C16 N2 C19 125.4(3) . .
C17 N2 C19 123.3(3) . .
C2 C1 C13 106.5(3) . .
C2 C1 C14 128.0(3) . .
C13 C1 C14 125.0(3) . .
C2 C1 Sc 76.4(2) . .
C13 C1 Sc 75.6(2) . .
C14 C1 Sc 119.7(3) . .
C16 N1 C18 111.6(4) . .
C16 N1 C15 123.7(3) . .
C18 N1 C15 124.7(3) . .
C4 C3 C2 119.2(4) . .
C4 C3 H3 120.4 . .
C2 C3 H3 120.4 . .
C1 C2 C3 132.1(4) . .
C1 C2 C7 109.4(3) . .
C3 C2 C7 118.4(4) . .
C1 C2 Sc 71.2(2) . .
C3 C2 Sc 120.5(2) . .
C7 C2 Sc 74.1(2) . .
C12 C13 C1 131.7(4) . .
C12 C13 C8 119.0(4) . .
C1 C13 C8 109.2(3) . .
C12 C13 Sc 120.7(3) . .
C1 C13 Sc 71.7(2) . .
C8 C13 Sc 73.8(2) . .
C9 C8 C7 132.6(4) . .
C9 C8 C13 120.1(4) . .
C7 C8 C13 107.2(3) . .
C9 C8 Sc 120.1(2) . .
C7 C8 Sc 74.7(2) . .
C13 C8 Sc 73.7(2) . .
C1 C14 C15 114.7(3) . .
C1 C14 H14A 108.6 . .
C15 C14 H14A 108.6 . .
C1 C14 H14B 108.6 . .
C15 C14 H14B 108.6 . .
H14A C14 H14B 107.6 . .
N1 C16 N2 103.2(3) . .
N1 C16 Sc 121.8(3) . .
N2 C16 Sc 134.9(3) . .
C6 C5 C4 120.6(4) . .
C6 C5 H5 119.7 . .
C4 C5 H5 119.7 . .
C6 C7 C8 132.8(4) . .
C6 C7 C2 119.9(4) . .
C8 C7 C2 107.2(4) . .
C6 C7 Sc 121.6(3) . .
C8 C7 Sc 73.0(2) . .
C2 C7 Sc 73.6(2) . .
C10 C9 C8 119.2(4) . .
C10 C9 H9 120.4 . .
C8 C9 H9 120.4 . .
C21 C20 C19 116.8(4) . .
C21 C20 C25 121.6(4) . .
C19 C20 C25 121.6(4) . .
C24 C19 C20 122.8(4) . .
C24 C19 N2 119.5(4) . .
C20 C19 N2 117.7(4) . .
C19 C24 C23 116.6(4) . .
C19 C24 C27 122.4(4) . .
C23 C24 C27 121.0(5) . .
C3 C4 C5 121.9(4) . .
C3 C4 H4 119.1 . .
C5 C4 H4 119.1 . .
C18 C17 N2 107.5(4) . .
C18 C17 H17 126.3 . .
N2 C17 H17 126.3 . .
C12 C11 C10 122.5(4) . .
C12 C11 H11 118.7 . .
C10 C11 H11 118.7 . .
C5 C6 C7 120.0(4) . .
C5 C6 H6 120.0 . .
C7 C6 H6 120.0 . .
C20 C25 H25A 109.5 . .
C20 C25 H25B 109.5 . .
H25A C25 H25B 109.5 . .
C20 C25 H25C 109.5 . .
H25A C25 H25C 109.5 . .
H25B C25 H25C 109.5 . .
C17 C18 N1 106.5(4) . .
C17 C18 H18 126.7 . .
N1 C18 H18 126.7 . .
C22 C21 C20 122.6(5) . .
C22 C21 H21 118.7 . .
C20 C21 H21 118.7 . .
C11 C12 C13 118.9(4) . .
C11 C12 H12 120.6 . .
C13 C12 H12 120.6 . .
C9 C10 C11 120.4(4) . .
C9 C10 H10 119.8 . .
C11 C10 H10 119.8 . .
N1 C15 C14 112.7(3) . .
N1 C15 H15A 109.1 . .
C14 C15 H15A 109.1 . .
N1 C15 H15B 109.1 . .
C14 C15 H15B 109.1 . .
H15A C15 H15B 107.8 . .
C22 C23 C24 122.7(5) . .
C22 C23 H23 118.7 . .
C24 C23 H23 118.7 . .
C21 C22 C23 118.5(5) . .
C21 C22 C26 120.7(5) . .
C23 C22 C26 120.8(5) . .
C24 C27 H27A 109.5 . .
C24 C27 H27B 109.5 . .
H27A C27 H27B 109.5 . .
C24 C27 H27C 109.5 . .
H27A C27 H27C 109.5 . .
H27B C27 H27C 109.5 . .
C22 C26 H26A 109.5 . .
C22 C26 H26B 109.5 . .
H26A C26 H26B 109.5 . .
C22 C26 H26C 109.5 . .
H26A C26 H26C 109.5 . .
H26B C26 H26C 109.5 . .
Si1 C28 Sc 142.6(2) . .
Si1 C28 H28A 101.3 . .
Sc C28 H28A 101.3 . .
Si1 C28 H28B 101.3 . .
Sc C28 H28B 101.3 . .
H28A C28 H28B 104.6 . .
Si2 C29 Sc 131.8(2) . .
Si2 C29 H29A 104.3 . .
Sc C29 H29A 104.3 . .
Si2 C29 H29B 104.3 . .
Sc C29 H29B 104.3 . .
H29A C29 H29B 105.6 . .
Si1 C31 H31A 109.5 . .
Si1 C31 H31B 109.5 . .
H31A C31 H31B 109.5 . .
Si1 C31 H31C 109.5 . .
H31A C31 H31C 109.5 . .
H31B C31 H31C 109.5 . .
Si1 C30 H30A 109.5 . .
Si1 C30 H30B 109.5 . .
H30A C30 H30B 109.5 . .
Si1 C30 H30C 109.5 . .
H30A C30 H30C 109.5 . .
H30B C30 H30C 109.5 . .
Si1 C32 H32A 109.5 . .
Si1 C32 H32B 109.5 . .
H32A C32 H32B 109.5 . .
Si1 C32 H32C 109.5 . .
H32A C32 H32C 109.5 . .
H32B C32 H32C 109.5 . .
C40 C36 C37 116.6(15) 2_755 .
C40 C36 C37 0.0(15) 2_755 2_755
C37 C36 C37 116.6(15) . 2_755
C40 C36 H36 121.7 2_755 .
C37 C36 H36 121.7 . .
C37 C36 H36 121.7 2_755 .
C36 C37 C38 123.0(12) . .
C36 C37 H37 118.5 . .
C38 C37 H37 118.5 . .
H41A C41 H41B 109.5 . .
H41A C41 H41C 109.5 . .
H41B C41 H41C 109.5 . .
C38 C39 C38 110.0(13) . 2_755
C38 C39 H39 125.0 . .
C38 C39 H39 125.0 2_755 .
C37 C38 C39 123.7(12) . .
C37 C38 H38 118.2 . .
C39 C38 H38 118.2 . .
Si2 C33A H33A 109.5 . .
Si2 C33A H33B 109.5 . .
Si2 C33A H33C 109.5 . .
Si2 C34A H34A 109.5 . .
Si2 C34A H34B 109.5 . .
Si2 C34A H34C 109.5 . .
Si2 C35A H35A 109.5 . .
Si2 C35A H35B 109.5 . .
Si2 C35A H35C 109.5 . .
Si2 C33B H33D 109.5 . .
Si2 C33B H33E 109.5 . .
H33D C33B H33E 109.5 . .
Si2 C33B H33F 109.5 . .
H33D C33B H33F 109.5 . .
H33E C33B H33F 109.5 . .
Si2 C34B H34D 109.5 . .
Si2 C34B H34E 109.5 . .
H34D C34B H34E 109.5 . .
Si2 C34B H34F 109.5 . .
H34D C34B H34F 109.5 . .
H34E C34B H34F 109.5 . .
Si2 C35B H35D 109.5 . .
Si2 C35B H35E 109.5 . .
H35D C35B H35E 109.5 . .
Si2 C35B H35F 109.5 . .
H35D C35B H35F 109.5 . .
H35E C35B H35F 109.5 . .

loop_
_geom_bond_atom_site_label_1
_geom_bond_atom_site_label_2
_geom_bond_distance
_geom_bond_site_symmetry_2
Sc C28 2.193(4) .
Sc C29 2.208(4) .
Sc C16 2.343(4) .
Sc C1 2.508(3) .
Sc C13 2.558(4) .
Sc C8 2.560(4) .
Sc C2 2.575(4) .
Sc C7 2.583(4) .
Si2 C34A 1.70(2) .
Si2 C35B 1.792(10) .
Si2 C29 1.834(4) .
Si2 C33B 1.886(8) .
Si2 C33A 1.930(17) .
Si2 C34B 1.956(10) .
Si2 C35A 2.016(19) .
Si1 C28 1.848(4) .
Si1 C31 1.872(4) .
Si1 C30 1.872(5) .
Si1 C32 1.874(5) .
N2 C16 1.367(4) .
N2 C17 1.375(5) .
N2 C19 1.454(5) .
C1 C2 1.418(5) .
C1 C13 1.427(5) .
C1 C14 1.502(5) .
N1 C16 1.362(4) .
N1 C18 1.381(5) .
N1 C15 1.453(5) .
C3 C4 1.363(5) .
C3 C2 1.424(5) .
C3 H3 0.9500 .
C2 C7 1.434(5) .
C13 C12 1.417(5) .
C13 C8 1.432(5) .
C8 C9 1.416(5) .
C8 C7 1.432(5) .
C14 C15 1.525(5) .
C14 H14A 0.9900 .
C14 H14B 0.9900 .
C5 C6 1.349(5) .
C5 C4 1.410(6) .
C5 H5 0.9500 .
C7 C6 1.413(5) .
C9 C10 1.370(6) .
C9 H9 0.9500 .
C20 C21 1.390(6) .
C20 C19 1.399(5) .
C20 C25 1.492(6) .
C19 C24 1.384(6) .
C24 C23 1.397(6) .
C24 C27 1.498(6) .
C4 H4 0.9500 .
C17 C18 1.334(6) .
C17 H17 0.9500 .
C11 C12 1.362(5) .
C11 C10 1.403(6) .
C11 H11 0.9500 .
C6 H6 0.9500 .
C25 H25A 0.9800 .
C25 H25B 0.9800 .
C25 H25C 0.9800 .
C18 H18 0.9500 .
C21 C22 1.365(7) .
C21 H21 0.9500 .
C12 H12 0.9500 .
C10 H10 0.9500 .
C15 H15A 0.9900 .
C15 H15B 0.9900 .
C23 C22 1.371(7) .
C23 H23 0.9500 .
C22 C26 1.525(6) .
C27 H27A 0.9800 .
C27 H27B 0.9800 .
C27 H27C 0.9800 .
C26 H26A 0.9800 .
C26 H26B 0.9800 .
C26 H26C 0.9800 .
C28 H28A 0.9900 .
C28 H28B 0.9900 .
C29 H29A 0.9900 .
C29 H29B 0.9900 .
C31 H31A 0.9800 .
C31 H31B 0.9800 .
C31 H31C 0.9800 .
C30 H30A 0.9800 .
C30 H30B 0.9800 .
C30 H30C 0.9800 .
C32 H32A 0.9800 .
C32 H32B 0.9800 .
C32 H32C 0.9800 .
C36 C40 1.322(9) 2_755
C36 C37 1.322(9) .
C36 C37 1.322(9) 2_755
C36 H36 0.9500 .
C37 C38 1.338(10) .
C37 H37 0.9500 .
C41 H41A 0.9800 .
C41 H41B 0.9800 .
C41 H41C 0.9800 .
C39 C38 1.410(10) .
C39 C38 1.410(10) 2_755
C39 H39 0.9500 .
C38 H38 0.9500 .
C33A H33A 0.9800 .
C33A H33B 0.9800 .
C33A H33C 0.9800 .
C34A H34A 0.9800 .
C34A H34B 0.9800 .
C34A H34C 0.9800 .
C35A H35A 0.9800 .
C35A H35B 0.9800 .
C35A H35C 0.9800 .
C33B H33D 0.9800 .
C33B H33E 0.9800 .
C33B H33F 0.9800 .
C34B H34D 0.9800 .
C34B H34E 0.9800 .
C34B H34F 0.9800 .
C35B H35D 0.9800 .
C35B H35E 0.9800 .
C35B H35F 0.9800 .
